data_7009890
loop_
_publ_author_name
'Helgard G. Raubenheimer'
'Eugene K. Marais'
'Stephanie Cronje'
'Catharine Esterhuysen (ne\'e Thompson)'
'Gert J. Kruger'

_publ_section_title
;
 Synthesis and crystallographic characterization of
 thiazole-2-dithiocarboxylate methyl ester complexes of chromium,
 tungsten and iron carbonyls
;
_journal_issue 17
_journal_name_full 'J. Chem. Soc., Dalton Trans.'
_journal_page_first 3016
_journal_page_last 3021
_journal_paper_doi 10.1039/b004251j
_journal_year 2000
_chemical_formula_moiety 'C12 H7 Fe N O3 S3'
_chemical_formula_sum 'C12 H7 Fe N O3 S3'
_chemical_formula_weight 365.23
_chemical_name_systematic
;
  Tricarbonyl(benzothiazole-2-carbodithiomethylester)Fe(0)
;
_space_group_IT_number 4
_symmetry_cell_setting monoclinic
_symmetry_Int_Tables_number 4
_symmetry_space_group_name_Hall 'P 2yb'
_symmetry_space_group_name_H-M 'P 1 21 1'
_atom_sites_solution_hydrogens geom
_atom_sites_solution_primary heavy
_atom_sites_solution_secondary difmap
_audit_creation_method SHELXL-97
_cell_angle_alpha 90.00
_cell_angle_beta 94.38(2)
_cell_angle_gamma 90.00
_cell_formula_units_Z 2
_cell_length_a 9.312(2)
_cell_length_b 7.317(3)
_cell_length_c 10.741(4)
_cell_measurement_reflns_used 25
_cell_measurement_temperature 293(2)
_cell_measurement_theta_max 17
_cell_measurement_theta_min 12
_cell_volume 729.7(4)
_computing_molecular_graphics 'ORTEP-3 (Farrugia, 1997)'
_computing_publication_material 'SHELXL-97 (Sheldrick, 1997)'
_computing_structure_refinement 'XTAL3.4 (Hall, King & Stewart,1995)'
_computing_structure_solution 'XTAL3.4 (Hall, King & Stewart,1995)'
_diffrn_ambient_temperature 293(2)
_diffrn_measurement_device_type 'ENRAF-NONIUS CAD4F'
_diffrn_measurement_method \w-2\q
_diffrn_radiation_monochromator graphite
_diffrn_radiation_source 'fine-focus sealed tube'
_diffrn_radiation_type MoK\a
_diffrn_radiation_wavelength 0.71069
_diffrn_reflns_av_R_equivalents 0.033
_diffrn_reflns_av_sigmaI/netI 0.014
_diffrn_reflns_limit_h_max 10
_diffrn_reflns_limit_h_min -10
_diffrn_reflns_limit_k_max 10
_diffrn_reflns_limit_k_min -1
_diffrn_reflns_limit_l_max 15
_diffrn_reflns_limit_l_min 0
_diffrn_reflns_number 2752
_diffrn_reflns_reduction_process 'Lp corrections applied'
_diffrn_reflns_theta_max 30
_diffrn_reflns_theta_min 2
_diffrn_standards_decay_% 0.5
_diffrn_standards_interval_time 3600
_diffrn_standards_number 3
_exptl_absorpt_coefficient_mu 1.448
_exptl_absorpt_correction_T_max 0.76
_exptl_absorpt_correction_T_min 0.61
_exptl_absorpt_correction_type empirical
_exptl_absorpt_process_details 'via psi scan (North et al.,1968)'
_exptl_crystal_colour 'dark blue'
_exptl_crystal_density_diffrn 1.662
_exptl_crystal_density_method 'not measured'
_exptl_crystal_description plate
_exptl_crystal_F_000 368
_exptl_crystal_size_max 0.35
_exptl_crystal_size_mid 0.34
_exptl_crystal_size_min 0.19
_refine_diff_density_max 0.28
_refine_diff_density_min -0.53
_refine_diff_density_rms 0.07
_refine_ls_goodness_of_fit_all 1.073
_refine_ls_hydrogen_treatment calc
_refine_ls_matrix_type full
_refine_ls_number_parameters 184
_refine_ls_number_reflns 1845
_refine_ls_number_restraints 0
_refine_ls_restrained_S_all 1.073
_refine_ls_R_factor_obs 0.034
_refine_ls_shift/esd_max 0.011
_refine_ls_shift/esd_mean 0.003
_refine_ls_structure_factor_coef F
_refine_ls_weighting_details
;
   w=1/[\s^2^(Fo^2^)+(0.0220P)^2^+0.72P] where P=(Fo^2^+2Fc^2^)/3
;
_refine_ls_weighting_scheme calc
_refine_ls_wR_factor_obs 0.031
_reflns_number_total 1845
_cod_data_source_file b004251j.txt
_cod_data_source_block 2
_cod_original_cell_volume 729.6(4)
_cod_original_sg_symbol_H-M 'P 2~1~'
_cod_original_formula_sum 'C12 H7 Fe1 N1 O3 S3'
_cod_database_code 7009890

loop_
_symmetry_equiv_pos_as_xyz
'x, y, z'
'-x, y+1/2, -z'

loop_
_atom_site_aniso_label
_atom_site_aniso_U_11
_atom_site_aniso_U_22
_atom_site_aniso_U_33
_atom_site_aniso_U_23
_atom_site_aniso_U_13
_atom_site_aniso_U_12
Fe 0.048(1) 0.114(1) 0.058(1) -0.013(1) 0.005(1) 0.000(1)
S1 0.052(1) 0.154(1) 0.049(1) -0.010(2) 0.006(1) -0.022(1)
S2 0.055(1) 0.085(2) 0.058(1) -0.009(2) 0.012(1) -0.019(1)
S3 0.047(1) 0.166(1) 0.062(1) -0.020(1) -0.001(2) 0.005(1)
O1 0.104(2) 0.137(2) 0.149(1) 0.007(2) -0.002(2) -0.044(2)
O2 0.064(1) 0.298(2) 0.075(2) -0.024(3) 0.023(2) -0.034(1)
O3 0.042(2) 0.102(2) 0.188(2) 0.029(3) 0.008(2) 0.043(2)
N 0.050(2) 0.069(1) 0.049(2) 0.005(2) 0.003(1) 0.008(1)
C1 0.044(4) 0.121(2) 0.082(3) 0.020(4) 0.024(2) -0.012(2)
C2 0.044(3) 0.220(2) 0.072(3) 0.029(3) 0.004(2) -0.007(2)
C3 0.088(3) 0.084(3) 0.100(4) 0.009(3) -0.020(3) 0.003(3)
C4 0.049(3) 0.068(3) 0.050(3) -0.004(3) 0.008(2) -0.017(2)
C5 0.070(4) 0.067(3) 0.052(2) -0.0013(19) 0.008(3) 0.033(2)
C6 0.062(3) 0.057(4) 0.044(3) 0.000(3) 0.002(2) -0.010(2)
C7 0.066(3) 0.073(3) 0.054(2) 0.001(3) -0.003(3) 0.013(2)
C8 0.089(2) 0.093(2) 0.056(4) 0.013(2) -0.009(2) -0.025(4)
C9 0.017(3) 0.085(2) 0.046(3) -0.013(2) 0.003(1) 0.005(2)
C10 0.089(3) 0.073(2) 0.049(3) 0.007(2) 0.014(2) 0.005(3)
C11 0.044(3) 0.094(2) 0.057(3) 0.024(2) 0.004(14) 0.025(2)
C12 0.059(4) 0.198(2) 0.070(2) -0.036(3) -0.007(2) 0.006(4)

loop_
_atom_site_label
_atom_site_type_symbol
_atom_site_fract_x
_atom_site_fract_y
_atom_site_fract_z
_atom_site_U_iso_or_equiv
_atom_site_thermal_displace_type
_atom_site_occupancy
_atom_site_calc_flag
_atom_site_refinement_flags
_atom_site_disorder_assembly
_atom_site_disorder_group
Fe Fe 0.7510(1) 0.2449(1) 0.7534(1) 0.07328 Uani 1 d . . .
S1 S 0.9358(1) 0.2473(2) 0.8925(1) 0.08489 Uani 1 d . . .
S2 S 1.1580(1) 0.2452(2) 0.5605(1) 0.06561 Uani 1 d . . .
S3 S 1.2553(2) 0.2383(1) 0.8571(1) 0.09193 Uani 1 d . . .
O1 O 0.5797(4) -0.0542(3) 0.6337(4) 0.13060 Uani 1 d . . .
O2 O 0.5884(3) 0.2794(3) 0.9718(3) 0.14476 Uani 1 d . . .
O3 O 0.5897(3) 0.5545(3) 0.6546(4) 0.10467 Uani 1 d . . .
N N 0.8980(4) 0.2540(4) 0.6326(4) 0.05604 Uani 1 d . . .
C1 C 0.6504(4) 0.0548(3) 0.6802(4) 0.08135 Uani 1 d . . .
C2 C 0.6481(4) 0.2635(4) 0.8835(5) 0.11202 Uani 1 d . . .
C3 C 0.6521(5) 0.4304(4) 0.6899(5) 0.09206 Uani 1 d . . .
C4 C 1.0370(4) 0.2511(4) 0.6744(4) 0.05545 Uani 1 d . . .
C5 C 1.0145(4) 0.2452(3) 0.4480(5) 0.06283 Uani 1 d . . .
C6 C 0.8834(5) 0.2448(4) 0.5018(5) 0.05444 Uani 1 d . . .
C7 C 0.7553(4) 0.2544(4) 0.4263(4) 0.06472 Uani 1 d . . .
H7 H 0.6676 0.2689 0.4611 0.07767 Uiso 1 calc R . .
C8 C 0.7615(4) 0.2421(3) 0.2999(4) 0.08008 Uani 1 d . . .
H8 H 0.6781 0.2185 0.2492 0.09609 Uiso 1 calc R . .
C9 C 0.8924(5) 0.2648(4) 0.2462(5) 0.04930 Uani 1 d . . .
H9 H 0.8931 0.2823 0.1605 0.05916 Uiso 1 calc R . .
C10 C 1.0204(4) 0.2614(3) 0.3195(5) 0.06989 Uani 1 d . . .
H10 H 1.1082 0.2697 0.2841 0.08386 Uiso 1 calc R . .
C11 C 1.0750(5) 0.2470(3) 0.8020(5) 0.06499 Uani 1 d . . .
C12 C 1.2462(4) 0.2585(4) 1.0184(5) 0.10961 Uani 1 d . . .
H12A H 1.3366 0.2227 1.0602 0.16442 Uiso 1 calc R . .
H12B H 1.1711 0.1809 1.0447 0.16442 Uiso 1 calc R . .
H12C H 1.2259 0.3831 1.0389 0.16442 Uiso 1 calc R . .

loop_
_atom_type_symbol
_atom_type_description
_atom_type_scat_dispersion_real
_atom_type_scat_dispersion_imag
_atom_type_scat_source
C C 0.0033 0.0016 'International Tables Vol C Tables 4.2.6.8 and 6.1.1.4'
H H 0.0000 0.0000 'International Tables Vol C Tables 4.2.6.8 and 6.1.1.4'
S S 0.1246 0.1234 'International Tables Vol C Tables 4.2.6.8 and 6.1.1.4'
N N 0.0061 0.0033 'International Tables Vol C Tables 4.2.6.8 and 6.1.1.4'
O O 0.0106 0.0060 'International Tables Vol C Tables 4.2.6.8 and 6.1.1.4'
Fe Fe 0.3463 0.8444 'International Tables Vol C Tables 4.2.6.8 and 6.1.1.4'

loop_
_geom_angle_atom_site_label_1
_geom_angle_atom_site_label_2
_geom_angle_atom_site_label_3
_geom_angle
_geom_angle_site_symmetry_1
_geom_angle_site_symmetry_3
_geom_angle_publ_flag
C3 Fe C2 87.0(5) . . ?
C3 Fe C1 100.8(3) . . ?
C1 Fe C2 96.2(5) . . ?
C3 Fe N 95.1(4) . . ?
C2 Fe N 167.1(9) . . ?
C1 Fe N 95.9(3) . . ?
C3 Fe S1 128.5(8) . . ?
C2 Fe S1 84.5(2) . . ?
C1 Fe S1 130.7(7) . . ?
N Fe S1 84.2(1) . . ?
C11 S1 Fe 101.9(2) . . ?
C11 S3 C12 102.5(3) . . ?
C4 S2 C5 89.08(18) . . ?
C4 N C6 110.7(3) . . ?
C4 N Fe 119.0(3) . . ?
C6 N Fe 130.0(3) . . ?
C4 C11 S1 114.9(3) . . ?
C4 C11 S3 120.2(3) . . ?
S1 C11 S3 124.9(2) . . ?
S3 C12 H12A 109.47 . . ?
S3 C12 H12B 109.47 . . ?
H1 C12 H12B 109.47 . . ?
S3 C12 H12C 109.47 . . ?
H12A C12 H12C 109.47 . . ?
H12B C12 H12C 109.47 . . ?
N C4 C11 119.9(4) . . ?
N C4 S3 115.5(3) . . ?
C11 C4 S3 124.6(3) . . ?
C6 C5 C10 121.0(4) . . ?
C6 C5 S3 111.4(2) . . ?
C10 C5 S3 127.3(5) . . ?
C5 C6 C7 119.9(3) . . ?
C5 C6 N 113.3(3) . . ?
C7 C6 N 126.5(4) . . ?
C8 C7 C6 118.4(5) . . ?
C8 C7 H7 120.78 . . ?
C6 C7 H7 120.78 . . ?
C7 C8 C9 120.4(5) . . ?
C7 C8 H8 119.78 . . ?
C9 C8 H8 119.78 . . ?
C10 C9 C8 120.4(3) . . ?
C10 C9 H9 119.81 . . ?
C8 C9 H9 119.81 . . ?
C9 C10 C5 118.1(5) . . ?
C9 C10 H10 120.96 . . ?
C5 C10 H10 120.96 . . ?
O1 C1 Fe 174.9(7) . . ?
O2 C2 Fe 176.0(10) . . ?
O3 C3 Fe 176.5(7) . . ?

loop_
_geom_bond_atom_site_label_1
_geom_bond_atom_site_label_2
_geom_bond_distance
_geom_bond_site_symmetry_2
_geom_bond_publ_flag
Fe C3 1.750(2) . ?
Fe C2 1.759(8) . ?
Fe C1 1.820(2) . ?
Fe N 1.958(4) . ?
Fe S1 2.191(1) . ?
S1 C11 1.678(5) . ?
S3 C11 1.738(4) . ?
S3 C12 1.747(6) . ?
S2 C4 1.726(5) . ?
S2 C5 1.732(5) . ?
O2 C2 1.141(6) . ?
O1 C1 1.126(5) . ?
O3 C3 1.128(6) . ?
N C4 1.337(5) . ?
N C6 1.402(6) . ?
C11 C4 1.389(6) . ?
C12 H12A 0.9600 . ?
C12 H12B 0.9600 . ?
C12 H12C 0.9600 . ?
C5 C6 1.390(6) . ?
C5 C10 1.391(5) . ?
C6 C7 1.392(6) . ?
C7 C8 1.366(5) . ?
C7 H7 0.9300 . ?
C8 C9 1.398(8) . ?
C8 H8 0.9300 . ?
C9 C10 1.378(7) . ?
C9 H9 0.9300 . ?
C10 H10 0.9300 . ?
